data_7208227
loop_
_publ_author_name
'Yan, Dongpeng'
'Delori, Amit'
'Lloyd, Gareth O.'
'Patel, Bhavnita'
'Fri\<s\<ci\'c, Tomislav'
'Day, Graeme M.'
'Bu\<car, Dejan-Kre\<simir'
'Jones, William'
'Lu, Jun'
'Wei, Min'
'Evans, David G.'
'Duan, Xue'

_publ_section_title
;
 Modification of luminescent properties of a coumarin derivative by
 formation of multi-component crystals
;
_journal_issue 16
_journal_name_full CrystEngComm
_journal_page_first 5121
_journal_paper_doi 10.1039/c2ce25217a
_journal_volume 14
_journal_year 2012
_chemical_formula_moiety 'C12 H10 N2, 2(C10 H6 O4)'
_chemical_formula_sum 'C32 H22 N2 O8'
_chemical_formula_weight 562.52
_chemical_name_systematic 'coumarin-3-carboxylic acid+4,4'-bipyridylethene'
_space_group_IT_number 14
_symmetry_cell_setting monoclinic
_symmetry_space_group_name_Hall '-P 2yn'
_symmetry_space_group_name_H-M 'P 1 21/n 1'
_atom_sites_solution_hydrogens geom
_atom_sites_solution_primary direct
_atom_sites_solution_secondary difmap
_audit_creation_method SHELXL-97
_cell_angle_alpha 90.00
_cell_angle_beta 100.9180(10)
_cell_angle_gamma 90.00
_cell_formula_units_Z 2
_cell_length_a 16.2227(4)
_cell_length_b 5.02570(10)
_cell_length_c 16.3150(5)
_cell_measurement_reflns_used 5288
_cell_measurement_temperature 180(2)
_cell_measurement_theta_max 25.03
_cell_measurement_theta_min 1.00
_cell_volume 1306.09(6)
_computing_cell_refinement 'HKL Scalepack (Otwinowski & Minor 1997)'
_computing_data_collection 'Collect (Nonius B.V. 1998)'
_computing_data_reduction
;
HKL Denzo and Scalepack (Otwinowski & Minor 1997)
;
_computing_publication_material 'SHELXL-97 (Sheldrick 1997)'
_computing_structure_refinement 'SHELXL-97 (Sheldrick 1997)'
_computing_structure_solution 'SIR-92 (Altomare et al. 1994)'
_diffrn_ambient_temperature 180(2)
_diffrn_measured_fraction_theta_full 0.994
_diffrn_measured_fraction_theta_max 0.994
_diffrn_measurement_device_type 'Nonius Kappa CCD'
_diffrn_measurement_method 'Thin slice \w and \f scans'
_diffrn_radiation_source 'fine-focus sealed tube'
_diffrn_radiation_type MoK\a
_diffrn_radiation_wavelength 0.71073
_diffrn_reflns_av_R_equivalents 0.0278
_diffrn_reflns_av_sigmaI/netI 0.0301
_diffrn_reflns_limit_h_max 18
_diffrn_reflns_limit_h_min -19
_diffrn_reflns_limit_k_max 5
_diffrn_reflns_limit_k_min -5
_diffrn_reflns_limit_l_max 19
_diffrn_reflns_limit_l_min -19
_diffrn_reflns_number 8761
_diffrn_reflns_theta_full 25.03
_diffrn_reflns_theta_max 25.03
_diffrn_reflns_theta_min 3.79
_exptl_absorpt_coefficient_mu 0.104
_exptl_absorpt_correction_T_max 0.991
_exptl_absorpt_correction_T_min 0.922
_exptl_absorpt_correction_type multi-scan
_exptl_absorpt_process_details
;
multi-scan from symmetry-related measurements
Sortav (Blessing 1995)
;
_exptl_crystal_colour colourless
_exptl_crystal_density_diffrn 1.430
_exptl_crystal_density_method 'not measured'
_exptl_crystal_description block
_exptl_crystal_F_000 584
_exptl_crystal_size_max 0.18
_exptl_crystal_size_mid 0.12
_exptl_crystal_size_min 0.10
_refine_diff_density_max 0.146
_refine_diff_density_min -0.203
_refine_diff_density_rms 0.039
_refine_ls_extinction_method none
_refine_ls_goodness_of_fit_ref 1.042
_refine_ls_hydrogen_treatment constr
_refine_ls_matrix_type full
_refine_ls_number_parameters 209
_refine_ls_number_reflns 2288
_refine_ls_number_restraints 0
_refine_ls_restrained_S_all 1.042
_refine_ls_R_factor_all 0.0540
_refine_ls_R_factor_gt 0.0413
_refine_ls_shift/su_max 0.021
_refine_ls_shift/su_mean 0.001
_refine_ls_structure_factor_coef Fsqd
_refine_ls_weighting_details 'calc w=1/[\s^2^(Fo^2^)+(0.0502P)^2^+0.4609P] where P=(Fo^2^+2Fc^2^)/3'
_refine_ls_weighting_scheme calc
_refine_ls_wR_factor_gt 0.1003
_refine_ls_wR_factor_ref 0.1089
_reflns_number_gt 1884
_reflns_number_total 2288
_reflns_threshold_expression >2sigma(I)
_cod_data_source_file c2ce25217a.txt
_cod_data_source_block wj1108
_cod_original_sg_symbol_H-M P2(1)/n
_cod_database_code 7208227

loop_
_symmetry_equiv_pos_as_xyz
'x, y, z'
'-x+1/2, y+1/2, -z+1/2'
'-x, -y, -z'
'x-1/2, -y-1/2, z-1/2'

loop_
_atom_site_label
_atom_site_type_symbol
_atom_site_fract_x
_atom_site_fract_y
_atom_site_fract_z
_atom_site_U_iso_or_equiv
_atom_site_adp_type
_atom_site_occupancy
_atom_site_symmetry_multiplicity
_atom_site_calc_flag
_atom_site_refinement_flags
_atom_site_disorder_assembly
_atom_site_disorder_group
C1 C 0.60677(11) -0.0909(3) 0.61484(10) 0.0352(4) Uani 1 1 d . . .
H1 H 0.5487 -0.0589 0.6126 0.042 Uiso 1 1 calc R . .
C2 C 0.64708(12) -0.2891(3) 0.66576(10) 0.0398(4) Uani 1 1 d . . .
H2 H 0.6165 -0.3956 0.6977 0.048 Uiso 1 1 calc R . .
C3 C 0.73227(12) -0.3328(3) 0.67037(10) 0.0426(5) Uani 1 1 d . . .
H3 H 0.7597 -0.4686 0.7060 0.051 Uiso 1 1 calc R . .
C4 C 0.77779(11) -0.1821(3) 0.62404(10) 0.0396(4) Uani 1 1 d . . .
H4 H 0.8362 -0.2114 0.6278 0.048 Uiso 1 1 calc R . .
C5 C 0.73637(10) 0.0130(3) 0.57175(9) 0.0312(4) Uani 1 1 d . . .
C6 C 0.74781(10) 0.3399(3) 0.46568(11) 0.0372(4) Uani 1 1 d . . .
C7 C 0.65944(9) 0.4043(3) 0.46232(9) 0.0293(4) Uani 1 1 d . . .
C8 C 0.61480(9) 0.2698(3) 0.51010(9) 0.0294(4) Uani 1 1 d . . .
H8 H 0.5572 0.3124 0.5066 0.035 Uiso 1 1 calc R . .
C9 C 0.65140(9) 0.0635(3) 0.56637(9) 0.0293(4) Uani 1 1 d . . .
C10 C 0.61727(10) 0.6174(3) 0.40485(9) 0.0317(4) Uani 1 1 d . . .
C1' C 0.0229(7) 0.486(2) 0.7177(5) 0.0592(18) Uani 0.65 1 d P A 1
H1' H -0.0074 0.6086 0.7449 0.071 Uiso 0.65 1 calc PR A 1
C2' C -0.0165(2) 0.3969(7) 0.6391(2) 0.0460(11) Uani 0.65 1 d P A 1
H2' H -0.0691 0.4668 0.6120 0.055 Uiso 0.65 1 calc PR A 1
C3' C 0.02504(19) 0.1996(7) 0.60211(18) 0.0317(7) Uani 0.65 1 d P A 1
C4' C 0.1017(2) 0.1176(7) 0.6464(2) 0.0374(8) Uani 0.65 1 d P A 1
H4' H 0.1327 -0.0169 0.6247 0.045 Uiso 0.65 1 calc PR A 1
C5' C 0.1334(3) 0.2349(14) 0.7238(4) 0.0406(11) Uani 0.65 1 d P A 1
H5' H 0.1861 0.1737 0.7534 0.049 Uiso 0.65 1 calc PR A 1
C6' C -0.01399(16) 0.1009(6) 0.51975(16) 0.0363(6) Uani 0.65 1 d P . 1
H6' H -0.0634 0.1883 0.4922 0.044 Uiso 0.65 1 calc PR . 1
C1" C 0.0211(11) 0.487(3) 0.7045(11) 0.0338(7) Uiso 0.35 1 d P B 2
H1" H -0.0134 0.6310 0.7153 0.041 Uiso 0.35 1 calc PR B 2
C2" C 0.0013(5) 0.3178(16) 0.6321(5) 0.0338(7) Uiso 0.35 1 d P B 2
H2" H -0.0516 0.3448 0.5964 0.041 Uiso 0.35 1 calc PR B 2
C3" C 0.0517(5) 0.1205(13) 0.6096(5) 0.0338(7) Uiso 0.35 1 d P B 2
C4" C 0.1256(5) 0.0693(15) 0.6639(5) 0.0338(7) Uiso 0.35 1 d P B 2
H4" H 0.1607 -0.0705 0.6515 0.041 Uiso 0.35 1 calc PR B 2
C5" C 0.1500(8) 0.212(3) 0.7345(8) 0.0338(7) Uiso 0.35 1 d P B 2
H5" H 0.2027 0.1767 0.7694 0.041 Uiso 0.35 1 calc PR B 2
C6" C 0.0303(3) -0.0285(11) 0.5321(3) 0.0338(7) Uiso 0.35 1 d P . 2
H6" H 0.0631 -0.1821 0.5269 0.041 Uiso 0.35 1 calc PR . 2
N1' N 0.09669(9) 0.4180(3) 0.75737(8) 0.0422(7) Uani 0.65 1 d P A 1
N1" N 0.09669(9) 0.4180(3) 0.75737(8) 0.0338(7) Uiso 0.35 1 d P B 2
O1 O 0.54102(7) 0.6273(3) 0.38632(8) 0.0496(4) Uani 1 1 d . . .
O2 O 0.66798(7) 0.7843(2) 0.37870(7) 0.0387(3) Uani 1 1 d . . .
H2A H 0.6407 0.8803 0.3409 0.046 Uiso 1 1 calc R . .
O3 O 0.79399(8) 0.4248(3) 0.42265(10) 0.0639(5) Uani 1 1 d . . .
O4 O 0.78305(7) 0.1545(2) 0.52526(7) 0.0373(3) Uani 1 1 d . . .

loop_
_atom_site_aniso_label
_atom_site_aniso_U_11
_atom_site_aniso_U_22
_atom_site_aniso_U_33
_atom_site_aniso_U_23
_atom_site_aniso_U_13
_atom_site_aniso_U_12
C1 0.0417(9) 0.0323(9) 0.0317(8) -0.0024(7) 0.0070(7) -0.0021(7)
C2 0.0594(12) 0.0299(9) 0.0297(9) 0.0004(7) 0.0074(8) -0.0043(8)
C3 0.0633(12) 0.0302(9) 0.0306(9) 0.0015(7) -0.0004(8) 0.0085(8)
C4 0.0423(10) 0.0356(9) 0.0376(9) 0.0005(8) -0.0010(7) 0.0096(8)
C5 0.0352(8) 0.0274(8) 0.0301(8) -0.0012(7) 0.0037(6) 0.0020(7)
C6 0.0350(9) 0.0333(9) 0.0446(10) 0.0075(8) 0.0113(7) 0.0067(7)
C7 0.0317(8) 0.0274(8) 0.0290(8) -0.0009(6) 0.0065(6) 0.0041(6)
C8 0.0281(8) 0.0290(8) 0.0308(8) -0.0013(7) 0.0046(6) 0.0044(6)
C9 0.0337(8) 0.0262(8) 0.0276(8) -0.0030(6) 0.0047(6) 0.0008(6)
C10 0.0359(9) 0.0322(9) 0.0280(8) 0.0005(7) 0.0089(7) 0.0063(7)
C1' 0.063(2) 0.071(2) 0.039(4) -0.013(3) -0.002(3) -0.0016(18)
C2' 0.0383(18) 0.049(2) 0.0476(19) -0.0217(16) 0.0006(14) 0.0127(14)
C3' 0.0319(17) 0.0344(17) 0.0301(14) -0.0070(14) 0.0091(13) -0.0008(12)
C4' 0.039(2) 0.0403(19) 0.0336(19) -0.0103(14) 0.0093(17) 0.0061(14)
C5' 0.035(3) 0.047(2) 0.038(2) -0.0011(17) 0.0019(18) 0.004(2)
C6' 0.0288(14) 0.0466(15) 0.0322(15) -0.0054(12) 0.0027(10) 0.0044(12)
N1' 0.0543(15) 0.0401(14) 0.0318(12) -0.0103(10) 0.0066(11) -0.0095(11)
O1 0.0324(7) 0.0586(8) 0.0583(8) 0.0245(7) 0.0103(6) 0.0128(6)
O2 0.0404(7) 0.0370(7) 0.0364(6) 0.0120(5) 0.0016(5) 0.0022(5)
O3 0.0453(8) 0.0663(9) 0.0893(11) 0.0382(8) 0.0360(8) 0.0205(7)
O4 0.0299(6) 0.0369(6) 0.0450(7) 0.0086(5) 0.0070(5) 0.0078(5)

loop_
_atom_type_symbol
_atom_type_description
_atom_type_scat_dispersion_real
_atom_type_scat_dispersion_imag
_atom_type_scat_source
C C 0.0033 0.0016 'International Tables Vol C Tables 4.2.6.8 and 6.1.1.4'
H H 0.0000 0.0000 'International Tables Vol C Tables 4.2.6.8 and 6.1.1.4'
N N 0.0061 0.0033 'International Tables Vol C Tables 4.2.6.8 and 6.1.1.4'
O O 0.0106 0.0060 'International Tables Vol C Tables 4.2.6.8 and 6.1.1.4'

loop_
_geom_angle_atom_site_label_1
_geom_angle_atom_site_label_2
_geom_angle_atom_site_label_3
_geom_angle
_geom_angle_site_symmetry_1
C2 C1 C9 120.15(16) .
C2 C1 H1 119.9 .
C9 C1 H1 119.9 .
C1 C2 C3 120.05(16) .
C1 C2 H2 120.0 .
C3 C2 H2 120.0 .
C4 C3 C2 120.97(16) .
C4 C3 H3 119.5 .
C2 C3 H3 119.5 .
C3 C4 C5 118.56(16) .
C3 C4 H4 120.7 .
C5 C4 H4 120.7 .
O4 C5 C4 116.99(14) .
O4 C5 C9 121.16(14) .
C4 C5 C9 121.86(15) .
O3 C6 O4 115.38(14) .
O3 C6 C7 128.13(16) .
O4 C6 C7 116.48(14) .
C8 C7 C6 120.01(14) .
C8 C7 C10 119.34(14) .
C6 C7 C10 120.65(14) .
C7 C8 C9 122.09(14) .
C7 C8 H8 119.0 .
C9 C8 H8 119.0 .
C5 C9 C1 118.41(14) .
C5 C9 C8 117.24(14) .
C1 C9 C8 124.35(14) .
O1 C10 O2 124.60(15) .
O1 C10 C7 120.37(15) .
O2 C10 C7 115.02(13) .
N1' C1' C2' 126.6(8) .
N1' C1' H1' 116.7 .
C2' C1' H1' 116.7 .
C1' C2' C3' 116.7(5) .
C1' C2' H2' 121.7 .
C3' C2' H2' 121.6 .
C4' C3' C2' 116.5(3) .
C4' C3' C6' 124.9(3) .
C2' C3' C6' 118.5(3) .
C3' C4' C5' 119.2(3) .
C3' C4' H4' 120.4 .
C5' C4' H4' 120.4 .
N1' C5' C4' 124.7(3) .
N1' C5' H5' 117.6 .
C4' C5' H5' 117.6 .
C6' C6' C3' 125.3(3) 3_556
C6' C6' H6' 117.3 3_556
C3' C6' H6' 117.3 .
C2" C1" H1" 123.5 .
C3" C2" C1" 126.2(9) .
C3" C2" H2" 116.9 .
C1" C2" H2" 116.9 .
C4" C3" C2" 116.9(7) .
C4" C3" C6" 120.0(7) .
C2" C3" C6" 123.1(8) .
C5" C4" C3" 121.9(8) .
C5" C4" H4" 119.1 .
C3" C4" H4" 119.1 .
C4" C5" H5" 119.7 .
C6" C6" C3" 126.5(7) 3_556
C6" C6" H6" 116.7 3_556
C3" C6" H6" 116.7 .
C5' N1' C1' 116.0(5) .
C10 O2 H2A 109.5 .
C5 O4 C6 122.60(12) .

loop_
_geom_bond_atom_site_label_1
_geom_bond_atom_site_label_2
_geom_bond_distance
_geom_bond_site_symmetry_2
C1 C2 1.380(2) .
C1 C9 1.403(2) .
C1 H1 0.9500 .
C2 C3 1.387(3) .
C2 H2 0.9500 .
C3 C4 1.379(2) .
C3 H3 0.9500 .
C4 C5 1.387(2) .
C4 H4 0.9500 .
C5 O4 1.3681(19) .
C5 C9 1.388(2) .
C6 O3 1.198(2) .
C6 O4 1.389(2) .
C6 C7 1.460(2) .
C7 C8 1.343(2) .
C7 C10 1.501(2) .
C8 C9 1.437(2) .
C8 H8 0.9500 .
C10 O1 1.2175(19) .
C10 O2 1.3019(19) .
C1' N1' 1.294(10) .
C1' C2' 1.393(10) .
C1' H1' 0.9500 .
C2' C3' 1.399(4) .
C2' H2' 0.9500 .
C3' C4' 1.377(4) .
C3' C6' 1.460(4) .
C4' C5' 1.400(7) .
C4' H4' 0.9500 .
C5' N1' 1.275(7) .
C5' H5' 0.9500 .
C6' C6' 1.327(5) 3_556
C6' H6' 0.9500 .
C1" C2" 1.44(2) .
C1" H1" 0.9500 .
C2" C3" 1.378(9) .
C2" H2" 0.9500 .
C3" C4" 1.374(9) .
C3" C6" 1.455(10) .
C4" C5" 1.351(17) .
C4" H4" 0.9500 .
C5" H5" 0.9500 .
C6" C6" 1.325(10) 3_556
C6" H6" 0.9500 .
O2 H2A 0.8400 .
